data_4031858
loop_
_publ_author_name
'Xu, Gong'
'L\"uthy, Monique'
'Habegger, Jacqueline'
'Renaud, Philippe'

_publ_section_title
;
 Homologation Strategy for the Generation of 1-Chloroalkyl Radicals from
 Organoboranes.
;
_journal_issue 4
_journal_name_full 'The Journal of organic chemistry'
_journal_page_first 1506
_journal_page_last 1519
_journal_paper_doi 10.1021/acs.joc.5b02610
_journal_volume 81
_journal_year 2016
_chemical_absolute_configuration ad
_chemical_formula_sum 'C13 H13 Cl O2'
_chemical_formula_weight 236.68
_chemical_name_systematic
;
 ?
;
_space_group_IT_number 19
_symmetry_cell_setting orthorhombic
_symmetry_space_group_name_Hall 'P 2ac 2ab'
_symmetry_space_group_name_H-M 'P 21 21 21'
_atom_sites_solution_hydrogens geom
_atom_sites_solution_primary direct
_atom_sites_solution_secondary difmap
_audit_creation_date 2012-12-11T11:40:58-00:00
_audit_creation_method 'WinGX routine CIF_UPDATE'
_cell_angle_alpha 90
_cell_angle_beta 90
_cell_angle_gamma 90
_cell_formula_units_Z 4
_cell_length_a 8.14393(11)
_cell_length_b 8.45999(13)
_cell_length_c 16.9460(2)
_cell_measurement_reflns_used 5625
_cell_measurement_temperature 173(2)
_cell_measurement_theta_max 27.249
_cell_measurement_theta_min 2.3989
_cell_volume 1167.54(3)
_computing_cell_refinement
;
        CrysAlisPro, Agilent Technologies,
        Version 1.171.36.20 (release 27-06-2012 CrysAlis171 .NET)
        (compiled Jul 11 2012,15:38:31)
;
_computing_data_collection
;
        CrysAlisPro, Agilent Technologies,
        Version 1.171.36.20 (release 27-06-2012 CrysAlis171 .NET)
        (compiled Jul 11 2012,15:38:31)
;
_computing_data_reduction
;
        CrysAlisPro, Agilent Technologies,
        Version 1.171.36.20 (release 27-06-2012 CrysAlis171 .NET)
        (compiled Jul 11 2012,15:38:31)
;
_computing_structure_refinement 'SHELXL-97 (Sheldrick, 1997)'
_diffrn_ambient_temperature 173(2)
_diffrn_detector_area_resol_mean 16.0965
_diffrn_measured_fraction_theta_full 0.998
_diffrn_measured_fraction_theta_max 0.939
_diffrn_measurement_device_type 'SuperNova, Single source at offset), Eos'
_diffrn_measurement_method '\w scans'
_diffrn_orient_matrix_UB_11 -0.015214
_diffrn_orient_matrix_UB_12 0.0324098
_diffrn_orient_matrix_UB_13 -0.0378966
_diffrn_orient_matrix_UB_21 0.0306438
_diffrn_orient_matrix_UB_22 -0.0699683
_diffrn_orient_matrix_UB_23 -0.0177457
_diffrn_orient_matrix_UB_31 -0.0800965
_diffrn_orient_matrix_UB_32 -0.0329562
_diffrn_orient_matrix_UB_33 0.000409
_diffrn_radiation_monochromator graphite
_diffrn_radiation_type MoK\a
_diffrn_radiation_wavelength 0.71069
_diffrn_reflns_av_R_equivalents 0.0237
_diffrn_reflns_av_unetI/netI 0.0232
_diffrn_reflns_limit_h_max 10
_diffrn_reflns_limit_h_min -9
_diffrn_reflns_limit_k_max 10
_diffrn_reflns_limit_k_min -10
_diffrn_reflns_limit_l_max 21
_diffrn_reflns_limit_l_min -20
_diffrn_reflns_number 9021
_diffrn_reflns_theta_full 25
_diffrn_reflns_theta_max 27.31
_diffrn_reflns_theta_min 2.4
_exptl_absorpt_coefficient_mu 0.309
_exptl_absorpt_correction_T_max 1.414
_exptl_absorpt_correction_T_min 1.066
_exptl_absorpt_correction_type gaussian
_exptl_absorpt_process_details
;
        CrysAlisPro, Agilent Technologies,
        Version 1.171.36.20 (release 27-06-2012 CrysAlis171 .NET)
        (compiled Jul 11 2012,15:38:31)
Numerical absorption correction based on gaussian integration over
                        a multifaceted crystal model
;
_exptl_crystal_density_diffrn 1.347
_exptl_crystal_density_method 'not measured'
_exptl_crystal_F_000 496
_exptl_crystal_size_max 0.3497
_exptl_crystal_size_mid 0.2963
_exptl_crystal_size_min 0.1686
_refine_diff_density_max 0.186
_refine_diff_density_min -0.203
_refine_diff_density_rms 0.033
_refine_ls_abs_structure_details 'Flack H D (1983), Acta Cryst. A39, 876-881'
_refine_ls_abs_structure_Flack 0.04(5)
_refine_ls_extinction_method none
_refine_ls_goodness_of_fit_ref 1.139
_refine_ls_hydrogen_treatment constr
_refine_ls_matrix_type full
_refine_ls_number_parameters 145
_refine_ls_number_reflns 2389
_refine_ls_number_restraints 0
_refine_ls_restrained_S_all 1.139
_refine_ls_R_factor_all 0.0302
_refine_ls_R_factor_gt 0.0273
_refine_ls_shift/su_max 0.006
_refine_ls_shift/su_mean 0.001
_refine_ls_structure_factor_coef Fsqd
_refine_ls_weighting_details 'calc w=1/[\s^2^(Fo^2^)+(0.0238P)^2^+0.1304P] where P=(Fo^2^+2Fc^2^)/3'
_refine_ls_weighting_scheme calc
_refine_ls_wR_factor_gt 0.0584
_refine_ls_wR_factor_ref 0.0602
_reflns_number_gt 2242
_reflns_number_total 2389
_reflns_threshold_expression >2sigma(I)
_cod_data_source_file jo5b02610_si_004.cif
_cod_data_source_block 12pr002
_cod_depositor_comments 'Adding full bibliography for 4031857--4031859.cif.'
_cod_database_code 4031858

loop_
_symmetry_equiv_pos_as_xyz
'x, y, z'
'-x+1/2, -y, z+1/2'
'x+1/2, -y+1/2, -z'
'-x, y+1/2, -z+1/2'

loop_
_atom_site_label
_atom_site_type_symbol
_atom_site_fract_x
_atom_site_fract_y
_atom_site_fract_z
_atom_site_U_iso_or_equiv
_atom_site_adp_type
_atom_site_occupancy
_atom_site_symmetry_multiplicity
_atom_site_calc_flag
_atom_site_refinement_flags
C1 C 0.54159(17) -0.15737(19) 0.67506(8) 0.0276(3) Uani 1 1 d .
C2 C 0.51014(17) -0.02909(19) 0.62687(8) 0.0265(3) Uani 1 1 d .
H2 H 0.4262 0.0443 0.6401 0.032 Uiso 1 1 calc R
C3 C 0.60272(17) -0.00899(18) 0.55896(8) 0.0252(3) Uani 1 1 d .
H3 H 0.5812 0.0786 0.5255 0.03 Uiso 1 1 calc R
C4 C 0.72709(17) -0.11536(18) 0.53896(8) 0.0234(3) Uani 1 1 d .
C5 C 0.75329(18) -0.24480(18) 0.58804(8) 0.0269(3) Uani 1 1 d .
H5 H 0.8356 -0.3197 0.5747 0.032 Uiso 1 1 calc R
C6 C 0.66135(19) -0.26644(19) 0.65620(9) 0.0302(3) Uani 1 1 d .
H6 H 0.6806 -0.355 0.6894 0.036 Uiso 1 1 calc R
C7 C 0.83551(18) -0.08672(19) 0.46749(8) 0.0271(3) Uani 1 1 d .
H7 H 0.8943 -0.1881 0.4564 0.032 Uiso 1 1 calc R
C8 C 0.7393(2) -0.0437(2) 0.39265(9) 0.0353(4) Uani 1 1 d .
H8A H 0.6566 -0.1252 0.3822 0.053 Uiso 1 1 calc R
H8B H 0.815 -0.037 0.3478 0.053 Uiso 1 1 calc R
H8C H 0.6849 0.0585 0.4001 0.053 Uiso 1 1 calc R
C9 C 0.96696(18) 0.03791(19) 0.48453(9) 0.0294(3) Uani 1 1 d .
H9 H 1.0392 0.049 0.4371 0.035 Uiso 1 1 calc R
C10 C 1.07438(19) 0.0052(2) 0.55703(9) 0.0350(4) Uani 1 1 d .
H10A H 1.0691 -0.1076 0.5724 0.042 Uiso 1 1 calc R
H10B H 1.1902 0.0342 0.5469 0.042 Uiso 1 1 calc R
C11 C 1.00063(18) 0.1086(2) 0.61945(9) 0.0326(4) Uani 1 1 d .
C12 C 1.0117(2) 0.1032(3) 0.69686(11) 0.0495(5) Uani 1 1 d .
H12A H 0.9531 0.1773 0.7282 0.059 Uiso 1 1 calc R
H12B H 1.0782 0.0252 0.7214 0.059 Uiso 1 1 calc R
C13 C 0.89807(19) 0.22845(19) 0.57847(9) 0.0304(4) Uani 1 1 d .
O1 O 0.83300(14) 0.34504(13) 0.60422(7) 0.0404(3) Uani 1 1 d .
O2 O 0.88816(12) 0.19060(12) 0.50067(6) 0.0304(2) Uani 1 1 d .
Cl1 Cl 0.42249(5) -0.18211(5) 0.75971(2) 0.04017(12) Uani 1 1 d .

loop_
_atom_site_aniso_label
_atom_site_aniso_U_11
_atom_site_aniso_U_22
_atom_site_aniso_U_33
_atom_site_aniso_U_23
_atom_site_aniso_U_13
_atom_site_aniso_U_12
C1 0.0289(7) 0.0311(9) 0.0229(7) -0.0010(6) -0.0011(6) -0.0090(7)
C2 0.0235(7) 0.0250(9) 0.0310(8) -0.0034(6) -0.0014(6) 0.0000(6)
C3 0.0253(7) 0.0208(8) 0.0294(7) 0.0030(6) -0.0037(6) 0.0009(6)
C4 0.0197(7) 0.0217(8) 0.0287(7) -0.0008(6) -0.0027(6) -0.0019(6)
C5 0.0233(7) 0.0217(8) 0.0356(8) -0.0005(7) -0.0038(6) 0.0025(6)
C6 0.0349(8) 0.0252(9) 0.0306(7) 0.0068(7) -0.0077(6) -0.0030(7)
C7 0.0257(7) 0.0241(8) 0.0314(8) -0.0011(6) 0.0040(6) 0.0023(6)
C8 0.0358(9) 0.0398(11) 0.0304(8) 0.0016(7) 0.0022(7) -0.0015(8)
C9 0.0260(7) 0.0272(9) 0.0349(8) -0.0010(7) 0.0075(6) 0.0014(6)
C10 0.0235(7) 0.0358(10) 0.0457(9) -0.0023(7) -0.0016(7) -0.0009(7)
C11 0.0262(8) 0.0317(9) 0.0399(9) -0.0018(7) -0.0006(7) -0.0038(7)
C12 0.0514(11) 0.0514(13) 0.0457(10) -0.0038(9) -0.0075(9) 0.0060(10)
C13 0.0258(7) 0.0269(9) 0.0385(8) 0.0010(6) 0.0066(7) -0.0065(7)
O1 0.0414(6) 0.0299(7) 0.0499(7) -0.0049(6) 0.0084(5) 0.0025(6)
O2 0.0331(6) 0.0230(6) 0.0352(5) 0.0037(5) 0.0042(4) -0.0015(5)
Cl1 0.0501(2) 0.0422(2) 0.02823(18) 0.00103(18) 0.00836(17) -0.0094(2)

loop_
_atom_type_symbol
_atom_type_description
_atom_type_scat_dispersion_real
_atom_type_scat_dispersion_imag
_atom_type_scat_source
C C 0.0033 0.0016 'International Tables Vol C Tables 4.2.6.8 and 6.1.1.4'
H H 0 0 'International Tables Vol C Tables 4.2.6.8 and 6.1.1.4'
O O 0.0106 0.006 'International Tables Vol C Tables 4.2.6.8 and 6.1.1.4'
Cl Cl 0.1484 0.1585 'International Tables Vol C Tables 4.2.6.8 and 6.1.1.4'

loop_
_exptl_crystal_face_index_h
_exptl_crystal_face_index_k
_exptl_crystal_face_index_l
_exptl_crystal_face_perp_dist
-2 -1 1 0.07
0 0 -1 0.1634
0 0 1 0.1634
2 1 -3 0.0956
2 -2 1 0.0928
0 2 -1 0.1449
-1 0 0 0.1305
4 1 2 0.0736
-1 1 -5 0.1558
-1 0 1 0.0465
1 -1 -2 0.1449
0 1 3 0.1305
-1 -3 -4 0.1691

loop_
_geom_angle_atom_site_label_1
_geom_angle_atom_site_label_2
_geom_angle_atom_site_label_3
_geom_angle
C2 C1 C6 121.27(13)
C2 C1 Cl1 118.50(12)
C6 C1 Cl1 120.21(12)
C1 C2 C3 119.08(14)
C2 C3 C4 121.12(14)
C5 C4 C3 118.24(13)
C5 C4 C7 120.88(13)
C3 C4 C7 120.83(13)
C6 C5 C4 121.21(14)
C1 C6 C5 119.05(14)
C4 C7 C9 111.49(12)
C4 C7 C8 113.60(12)
C9 C7 C8 110.47(13)
O2 C9 C7 109.61(11)
O2 C9 C10 105.02(12)
C7 C9 C10 115.21(13)
C11 C10 C9 103.39(13)
C12 C11 C13 121.88(16)
C12 C11 C10 131.02(17)
C13 C11 C10 107.08(13)
O1 C13 O2 121.30(15)
O1 C13 C11 129.66(15)
O2 C13 C11 109.02(13)
C13 O2 C9 111.23(11)

loop_
_geom_bond_atom_site_label_1
_geom_bond_atom_site_label_2
_geom_bond_distance
C1 C2 1.382(2)
C1 C6 1.380(2)
C1 Cl1 1.7444(14)
C2 C3 1.386(2)
C3 C4 1.397(2)
C4 C5 1.392(2)
C4 C7 1.5182(19)
C5 C6 1.389(2)
C7 C9 1.530(2)
C7 C8 1.534(2)
C9 O2 1.4680(18)
C9 C10 1.533(2)
C10 C11 1.498(2)
C11 C12 1.316(2)
C11 C13 1.486(2)
C13 O1 1.2017(18)
C13 O2 1.3591(18)
